data_4082516
loop_
_publ_author_name
'Oliva-Madrid, Mar\'ia-Jos\'e'
'Garc\?\'ia-L\'opez, Jos\'e-Antonio'
'Saura-Llamas, Isabel'
'Bautista, Delia'
'Vicente, Jos\'e'

_publ_section_title
;
 Reactivity of Eight-Membered Palladacycles Arising from Monoinsertion of
 Alkynes into the Pd--C bond of Ortho-Palladated Phenethylamines toward
 Unsaturated Molecules. Synthesis of Dihydro-3-Benzazocinones, N7-amino
 Acids, N7-amino Esters, and 3-Benzazepines
;
_journal_issue 1
_journal_name_full Organometallics
_journal_page_first 19
_journal_paper_doi 10.1021/om4010059
_journal_volume 33
_journal_year 2014
_chemical_formula_sum 'C38 H43 F3 N2 O6 S'
_chemical_formula_weight 712.80
_chemical_name_systematic
; 
 ? 
;
_space_group_IT_number 2
_symmetry_cell_setting triclinic
_symmetry_space_group_name_Hall '-P 1'
_symmetry_space_group_name_H-M 'P -1'
_atom_sites_solution_hydrogens geom
_atom_sites_solution_primary direct
_atom_sites_solution_secondary difmap
_audit_creation_method SHELXL-97
_cell_angle_alpha 80.959(2)
_cell_angle_beta 80.951(2)
_cell_angle_gamma 81.243(2)
_cell_formula_units_Z 2
_cell_length_a 9.0503(8)
_cell_length_b 12.5148(11)
_cell_length_c 16.6544(15)
_cell_measurement_reflns_used 5602
_cell_measurement_temperature 100(2)
_cell_measurement_theta_max 28.60
_cell_measurement_theta_min 2.30
_cell_volume 1823.9(3)
_computing_cell_refinement 'Bruker SAINT'
_computing_data_collection 'Bruker SMART'
_computing_data_reduction 'Bruker SAINT'
_computing_molecular_graphics 'Bruker SHELXTL'
_computing_publication_material 'Bruker SHELXTL'
_computing_structure_refinement 'SHELXL-97 (Sheldrick, 1997)'
_computing_structure_solution 'SHELXS-97 (Sheldrick, 1990)'
_diffrn_ambient_temperature 100(2)
_diffrn_detector_area_resol_mean 8.26
_diffrn_measured_fraction_theta_full 0.995
_diffrn_measured_fraction_theta_max 0.910
_diffrn_measurement_device_type 'Bruker SMART APEX CCD'
_diffrn_measurement_method \w-scan
_diffrn_radiation_monochromator graphite
_diffrn_radiation_source 'fine-focus sealed tube'
_diffrn_radiation_type MoK\a
_diffrn_radiation_wavelength 0.71073
_diffrn_reflns_av_R_equivalents 0.0194
_diffrn_reflns_av_sigmaI/netI 0.0238
_diffrn_reflns_limit_h_max 12
_diffrn_reflns_limit_h_min -12
_diffrn_reflns_limit_k_max 16
_diffrn_reflns_limit_k_min -16
_diffrn_reflns_limit_l_max 22
_diffrn_reflns_limit_l_min -21
_diffrn_reflns_number 22440
_diffrn_reflns_theta_full 26.00
_diffrn_reflns_theta_max 28.69
_diffrn_reflns_theta_min 1.66
_exptl_absorpt_coefficient_mu 0.152
_exptl_absorpt_correction_T_max 0.9688
_exptl_absorpt_correction_T_min 0.8044
_exptl_absorpt_correction_type multi-scan
_exptl_absorpt_process_details SADABS
_exptl_crystal_colour colourless
_exptl_crystal_density_diffrn 1.298
_exptl_crystal_density_method 'not measured'
_exptl_crystal_description prism
_exptl_crystal_F_000 752
_exptl_crystal_size_max 0.37
_exptl_crystal_size_mid 0.24
_exptl_crystal_size_min 0.21
_refine_diff_density_max 0.458
_refine_diff_density_min -0.344
_refine_diff_density_rms 0.057
_refine_ls_extinction_method none
_refine_ls_goodness_of_fit_ref 1.050
_refine_ls_hydrogen_treatment 'NH free, rigid methyls, others riding'
_refine_ls_matrix_type full
_refine_ls_number_parameters 466
_refine_ls_number_reflns 8568
_refine_ls_number_restraints 0
_refine_ls_restrained_S_all 1.050
_refine_ls_R_factor_all 0.0498
_refine_ls_R_factor_gt 0.0457
_refine_ls_shift/su_max 0.001
_refine_ls_shift/su_mean 0.000
_refine_ls_structure_factor_coef Fsqd
_refine_ls_weighting_details 'calc w=1/[\s^2^(Fo^2^)+(0.0607P)^2^+0.8911P] where P=(Fo^2^+2Fc^2^)/3'
_refine_ls_weighting_scheme calc
_refine_ls_wR_factor_gt 0.1158
_refine_ls_wR_factor_ref 0.1188
_reflns_number_gt 7832
_reflns_number_total 8568
_reflns_threshold_expression >2sigma(I)
_cod_data_source_file om4010059_si_002.cif
_cod_data_source_block jod1042s
_cod_depositor_comments
;
The following automatic conversions were performed:

'_symmetry_cell_setting' value 'Triclinic' changed to 'triclinic'
according to
/usr/data/users/saulius/automatic-downloads/current/ACS/lib/dictionaries/cif_core.dic
dictionary named 'cif_core.dic' version 2.4.2 from 2011-04-26.

Automatic conversion script
Id: cif_fix_values 2281 2013-09-26 08:29:07Z andrius 
;
_cod_database_code 4082516

loop_
_symmetry_equiv_pos_as_xyz
'x, y, z'
'-x, -y, -z'

loop_
_atom_site_label
_atom_site_type_symbol
_atom_site_fract_x
_atom_site_fract_y
_atom_site_fract_z
_atom_site_U_iso_or_equiv
_atom_site_adp_type
_atom_site_occupancy
_atom_site_symmetry_multiplicity
_atom_site_calc_flag
_atom_site_refinement_flags
C1 C 0.17402(15) 0.66498(11) 0.33562(9) 0.0201(3) Uani 1 1 d .
H1A H 0.1801 0.6565 0.3952 0.024 Uiso 1 1 calc R
H1B H 0.0832 0.6336 0.3291 0.024 Uiso 1 1 calc R
C2 C 0.14936(15) 0.78839(11) 0.30424(8) 0.0193(3) Uani 1 1 d .
H2A H 0.0401 0.8118 0.3032 0.023 Uiso 1 1 calc R
H2B H 0.1828 0.8287 0.3433 0.023 Uiso 1 1 calc R
N1 N 0.22993(13) 0.81778(9) 0.22251(7) 0.0172(2) Uani 1 1 d .
H01 H 0.184(2) 0.8198(16) 0.1810(12) 0.029(5) Uiso 1 1 d .
C4 C 0.37629(14) 0.82115(10) 0.21039(8) 0.0148(2) Uani 1 1 d .
C5 C 0.45724(14) 0.81238(10) 0.28339(8) 0.0151(2) Uani 1 1 d .
C6 C 0.49904(14) 0.71289(10) 0.32318(8) 0.0148(2) Uani 1 1 d .
C6A C 0.46018(15) 0.61398(10) 0.29542(8) 0.0156(2) Uani 1 1 d .
C7 C 0.58027(15) 0.53897(10) 0.26539(8) 0.0169(3) Uani 1 1 d .
H7 H 0.6813 0.5497 0.2671 0.020 Uiso 1 1 calc R
C8 C 0.55237(16) 0.44957(11) 0.23330(8) 0.0192(3) Uani 1 1 d .
C9 C 0.40213(16) 0.43518(11) 0.22973(9) 0.0204(3) Uani 1 1 d .
C10 C 0.28490(15) 0.50716(11) 0.26130(8) 0.0191(3) Uani 1 1 d .
H10 H 0.1840 0.4959 0.2597 0.023 Uiso 1 1 calc R
C10A C 0.31113(15) 0.59681(10) 0.29575(8) 0.0166(2) Uani 1 1 d .
C11 C 0.2368(2) 0.33360(15) 0.18456(13) 0.0400(4) Uani 1 1 d .
H11A H 0.1777 0.3208 0.2390 0.060 Uiso 1 1 calc R
H11B H 0.2402 0.2708 0.1555 0.060 Uiso 1 1 calc R
H11C H 0.1896 0.3993 0.1532 0.060 Uiso 1 1 calc R
O1 O 0.38681(13) 0.34804(9) 0.19336(7) 0.0285(2) Uani 1 1 d .
C12 C 0.81355(17) 0.38790(13) 0.19653(11) 0.0299(3) Uani 1 1 d .
H12A H 0.8278 0.4607 0.1672 0.045 Uiso 1 1 calc R
H12B H 0.8773 0.3324 0.1666 0.045 Uiso 1 1 calc R
H12C H 0.8416 0.3813 0.2518 0.045 Uiso 1 1 calc R
O2 O 0.66011(12) 0.37235(8) 0.20239(7) 0.0263(2) Uani 1 1 d .
C21 C 0.58552(15) 0.69825(10) 0.39394(8) 0.0158(2) Uani 1 1 d .
C22 C 0.53387(16) 0.63639(11) 0.46730(8) 0.0193(3) Uani 1 1 d .
H22 H 0.4483 0.5997 0.4703 0.023 Uiso 1 1 calc R
C23 C 0.60647(17) 0.62795(12) 0.53623(9) 0.0228(3) Uani 1 1 d .
H23 H 0.5691 0.5870 0.5863 0.027 Uiso 1 1 calc R
C24 C 0.73347(17) 0.67946(12) 0.53168(9) 0.0241(3) Uani 1 1 d .
H24 H 0.7826 0.6746 0.5788 0.029 Uiso 1 1 calc R
C25 C 0.78862(16) 0.73831(12) 0.45795(9) 0.0238(3) Uani 1 1 d .
H25 H 0.8770 0.7721 0.4544 0.029 Uiso 1 1 calc R
C26 C 0.71507(15) 0.74801(11) 0.38937(9) 0.0202(3) Uani 1 1 d .
H26 H 0.7531 0.7886 0.3393 0.024 Uiso 1 1 calc R
C31 C 0.46961(15) 0.91960(11) 0.30884(8) 0.0175(3) Uani 1 1 d .
C32 C 0.41156(17) 0.94046(12) 0.38851(9) 0.0238(3) Uani 1 1 d .
H32 H 0.3688 0.8853 0.4271 0.029 Uiso 1 1 calc R
C33 C 0.41634(19) 1.04191(13) 0.41126(10) 0.0309(3) Uani 1 1 d .
H33 H 0.3762 1.0560 0.4654 0.037 Uiso 1 1 calc R
C34 C 0.4792(2) 1.12253(13) 0.35563(11) 0.0332(4) Uani 1 1 d .
H34 H 0.4826 1.1916 0.3717 0.040 Uiso 1 1 calc R
C35 C 0.5371(2) 1.10262(12) 0.27663(10) 0.0301(3) Uani 1 1 d .
H35 H 0.5803 1.1579 0.2384 0.036 Uiso 1 1 calc R
C36 C 0.53194(17) 1.00152(11) 0.25320(9) 0.0229(3) Uani 1 1 d .
H36 H 0.5712 0.9882 0.1988 0.027 Uiso 1 1 calc R
N2 N 0.45247(13) 0.83792(9) 0.13622(7) 0.0153(2) Uani 1 1 d .
H02 H 0.548(2) 0.8264(14) 0.1326(10) 0.017(4) Uiso 1 1 d .
C41 C 0.38255(14) 0.85428(11) 0.06217(8) 0.0164(2) Uani 1 1 d .
C42 C 0.40078(16) 0.76814(12) 0.01611(8) 0.0201(3) Uani 1 1 d .
C43 C 0.33196(18) 0.78553(13) -0.05502(9) 0.0262(3) Uani 1 1 d .
H43 H 0.3445 0.7294 -0.0888 0.031 Uiso 1 1 calc R
C44 C 0.24568(18) 0.88386(14) -0.07676(9) 0.0283(3) Uani 1 1 d .
H44 H 0.1971 0.8936 -0.1245 0.034 Uiso 1 1 calc R
C45 C 0.22907(17) 0.96793(13) -0.03035(9) 0.0260(3) Uani 1 1 d .
H45 H 0.1690 1.0348 -0.0463 0.031 Uiso 1 1 calc R
C46 C 0.29980(16) 0.95566(11) 0.03992(8) 0.0203(3) Uani 1 1 d .
C47 C 0.28691(19) 1.04887(12) 0.08856(10) 0.0279(3) Uani 1 1 d .
H47A H 0.2284 1.1132 0.0617 0.042 Uiso 1 1 calc R
H47B H 0.3880 1.0657 0.0916 0.042 Uiso 1 1 calc R
H47C H 0.2360 1.0286 0.1441 0.042 Uiso 1 1 calc R
C48 C 0.48848(19) 0.65950(12) 0.04257(10) 0.0275(3) Uani 1 1 d .
H48A H 0.5907 0.6701 0.0493 0.041 Uiso 1 1 calc R
H48B H 0.4941 0.6114 0.0008 0.041 Uiso 1 1 calc R
H48C H 0.4378 0.6263 0.0948 0.041 Uiso 1 1 calc R
O91 O 0.95792(15) 0.25856(10) 0.37259(8) 0.0397(3) Uani 1 1 d .
C91 C 1.0332(3) 0.09791(19) 0.30820(19) 0.0680(7) Uani 1 1 d .
H91A H 1.0316 0.1397 0.2533 0.102 Uiso 1 1 calc R
H91B H 1.0087 0.0244 0.3075 0.102 Uiso 1 1 calc R
H91C H 1.1339 0.0927 0.3243 0.102 Uiso 1 1 calc R
C92 C 0.9193(3) 0.15424(19) 0.36838(18) 0.0668(7) Uani 1 1 d .
H92A H 0.8179 0.1621 0.3511 0.080 Uiso 1 1 calc R
H92B H 0.9162 0.1100 0.4232 0.080 Uiso 1 1 calc R
C93 C 0.8405(2) 0.32260(17) 0.41778(12) 0.0417(4) Uani 1 1 d .
H93A H 0.8222 0.2868 0.4752 0.050 Uiso 1 1 calc R
H93B H 0.7462 0.3295 0.3933 0.050 Uiso 1 1 calc R
C94 C 0.8852(2) 0.43357(16) 0.41633(12) 0.0402(4) Uani 1 1 d .
H94A H 0.9736 0.4268 0.4449 0.060 Uiso 1 1 calc R
H94B H 0.8013 0.4798 0.4438 0.060 Uiso 1 1 calc R
H94C H 0.9098 0.4666 0.3593 0.060 Uiso 1 1 calc R
C99 C 0.98167(17) 0.65820(13) 0.04783(10) 0.0272(3) Uani 1 1 d .
F1 F 1.12240(11) 0.60955(9) 0.05021(7) 0.0402(3) Uani 1 1 d .
F2 F 0.97945(12) 0.72887(9) -0.02092(6) 0.0408(3) Uani 1 1 d .
F3 F 0.89600(13) 0.58237(9) 0.04264(7) 0.0411(3) Uani 1 1 d .
S1 S 0.91152(4) 0.72597(3) 0.13831(2) 0.02080(9) Uani 1 1 d .
O94 O 0.93172(14) 0.64117(10) 0.20606(7) 0.0330(3) Uani 1 1 d .
O95 O 1.00563(12) 0.81193(9) 0.12949(7) 0.0295(2) Uani 1 1 d .
O96 O 0.75719(12) 0.76472(10) 0.12679(8) 0.0331(3) Uani 1 1 d .

loop_
_atom_site_aniso_label
_atom_site_aniso_U_11
_atom_site_aniso_U_22
_atom_site_aniso_U_33
_atom_site_aniso_U_23
_atom_site_aniso_U_13
_atom_site_aniso_U_12
C1 0.0176(6) 0.0206(6) 0.0208(6) -0.0008(5) 0.0003(5) -0.0034(5)
C2 0.0168(6) 0.0213(6) 0.0183(6) -0.0025(5) 0.0003(5) -0.0011(5)
N1 0.0156(5) 0.0200(5) 0.0156(5) -0.0005(4) -0.0036(4) -0.0013(4)
C4 0.0176(6) 0.0108(5) 0.0160(6) -0.0022(4) -0.0040(5) 0.0002(4)
C5 0.0150(6) 0.0174(6) 0.0135(6) -0.0033(5) -0.0025(4) -0.0024(5)
C6 0.0131(6) 0.0173(6) 0.0143(6) -0.0032(5) -0.0015(4) -0.0020(4)
C6A 0.0180(6) 0.0149(6) 0.0142(6) 0.0004(5) -0.0045(5) -0.0029(5)
C7 0.0177(6) 0.0167(6) 0.0167(6) -0.0005(5) -0.0051(5) -0.0021(5)
C8 0.0217(7) 0.0160(6) 0.0193(6) -0.0027(5) -0.0039(5) 0.0006(5)
C9 0.0258(7) 0.0166(6) 0.0211(7) -0.0030(5) -0.0077(5) -0.0048(5)
C10 0.0183(6) 0.0199(6) 0.0208(6) -0.0009(5) -0.0066(5) -0.0054(5)
C10A 0.0185(6) 0.0162(6) 0.0150(6) 0.0008(5) -0.0040(5) -0.0026(5)
C11 0.0344(9) 0.0366(9) 0.0588(12) -0.0228(8) -0.0142(8) -0.0109(7)
O1 0.0287(6) 0.0222(5) 0.0397(6) -0.0135(5) -0.0092(5) -0.0051(4)
C12 0.0227(7) 0.0288(8) 0.0382(9) -0.0131(7) 0.0013(6) -0.0004(6)
O2 0.0226(5) 0.0210(5) 0.0374(6) -0.0139(4) -0.0041(4) 0.0008(4)
C21 0.0165(6) 0.0147(6) 0.0164(6) -0.0042(5) -0.0043(5) 0.0012(5)
C22 0.0208(6) 0.0180(6) 0.0199(6) -0.0021(5) -0.0051(5) -0.0030(5)
C23 0.0281(7) 0.0230(7) 0.0163(6) -0.0004(5) -0.0053(5) -0.0002(6)
C24 0.0253(7) 0.0280(7) 0.0208(7) -0.0073(6) -0.0109(6) 0.0032(6)
C25 0.0177(6) 0.0289(7) 0.0275(7) -0.0089(6) -0.0067(5) -0.0023(5)
C26 0.0183(6) 0.0226(7) 0.0198(6) -0.0031(5) -0.0029(5) -0.0030(5)
C31 0.0178(6) 0.0157(6) 0.0200(6) -0.0043(5) -0.0069(5) 0.0008(5)
C32 0.0272(7) 0.0235(7) 0.0209(7) -0.0053(5) -0.0046(6) 0.0000(6)
C33 0.0366(9) 0.0313(8) 0.0271(8) -0.0161(6) -0.0054(6) 0.0024(7)
C34 0.0405(9) 0.0223(7) 0.0412(9) -0.0152(7) -0.0113(7) -0.0010(6)
C35 0.0381(9) 0.0192(7) 0.0354(9) -0.0039(6) -0.0085(7) -0.0075(6)
C36 0.0287(7) 0.0196(7) 0.0222(7) -0.0050(5) -0.0062(6) -0.0034(5)
N2 0.0139(5) 0.0179(5) 0.0145(5) -0.0025(4) -0.0038(4) -0.0011(4)
C41 0.0149(6) 0.0215(6) 0.0131(6) -0.0002(5) -0.0027(5) -0.0042(5)
C42 0.0195(6) 0.0237(7) 0.0181(6) -0.0033(5) -0.0026(5) -0.0054(5)
C43 0.0304(8) 0.0330(8) 0.0185(7) -0.0054(6) -0.0049(6) -0.0105(6)
C44 0.0295(8) 0.0397(9) 0.0174(7) 0.0041(6) -0.0106(6) -0.0110(7)
C45 0.0253(7) 0.0288(7) 0.0224(7) 0.0064(6) -0.0083(6) -0.0039(6)
C46 0.0199(6) 0.0215(6) 0.0183(6) 0.0023(5) -0.0029(5) -0.0034(5)
C47 0.0348(8) 0.0196(7) 0.0276(8) -0.0008(6) -0.0080(6) 0.0028(6)
C48 0.0321(8) 0.0236(7) 0.0290(8) -0.0100(6) -0.0089(6) 0.0010(6)
O91 0.0380(7) 0.0341(6) 0.0491(8) -0.0166(6) -0.0057(6) 0.0000(5)
C91 0.0728(17) 0.0368(11) 0.097(2) -0.0281(12) -0.0124(15) 0.0061(11)
C92 0.0829(19) 0.0379(12) 0.0809(18) -0.0180(12) 0.0022(14) -0.0157(12)
C93 0.0393(10) 0.0462(11) 0.0377(10) -0.0100(8) 0.0000(8) -0.0007(8)
C94 0.0333(9) 0.0437(10) 0.0460(10) -0.0201(8) -0.0120(8) 0.0091(8)
C99 0.0230(7) 0.0293(8) 0.0278(8) -0.0052(6) -0.0012(6) -0.0001(6)
F1 0.0256(5) 0.0397(6) 0.0492(6) -0.0082(5) 0.0025(4) 0.0087(4)
F2 0.0437(6) 0.0502(6) 0.0245(5) 0.0006(4) -0.0021(4) -0.0017(5)
F3 0.0438(6) 0.0387(6) 0.0465(6) -0.0211(5) -0.0033(5) -0.0106(5)
S1 0.01486(16) 0.02395(18) 0.02479(18) -0.00494(13) -0.00489(12) -0.00240(12)
O94 0.0369(6) 0.0358(6) 0.0268(6) 0.0012(5) -0.0066(5) -0.0097(5)
O95 0.0246(5) 0.0274(6) 0.0403(6) -0.0024(5) -0.0146(5) -0.0068(4)
O96 0.0150(5) 0.0390(6) 0.0483(7) -0.0172(5) -0.0067(5) 0.0010(4)

loop_
_atom_type_symbol
_atom_type_description
_atom_type_scat_dispersion_real
_atom_type_scat_dispersion_imag
_atom_type_scat_source
C C 0.0033 0.0016 'International Tables Vol C Tables 4.2.6.8 and 6.1.1.4'
H H 0.0000 0.0000 'International Tables Vol C Tables 4.2.6.8 and 6.1.1.4'
N N 0.0061 0.0033 'International Tables Vol C Tables 4.2.6.8 and 6.1.1.4'
O O 0.0106 0.0060 'International Tables Vol C Tables 4.2.6.8 and 6.1.1.4'
F F 0.0171 0.0103 'International Tables Vol C Tables 4.2.6.8 and 6.1.1.4'
S S 0.1246 0.1234 'International Tables Vol C Tables 4.2.6.8 and 6.1.1.4'

loop_
_geom_angle_atom_site_label_1
_geom_angle_atom_site_label_2
_geom_angle_atom_site_label_3
_geom_angle
C10A C1 C2 117.87(11)
N1 C2 C1 113.60(11)
C4 N1 C2 121.67(11)
N1 C4 N2 122.21(12)
N1 C4 C5 118.69(11)
N2 C4 C5 118.99(11)
C6 C5 C31 126.59(12)
C6 C5 C4 118.93(11)
C31 C5 C4 114.21(11)
C5 C6 C21 121.60(11)
C5 C6 C6A 119.66(11)
C21 C6 C6A 118.74(11)
C10A C6A C7 120.14(12)
C10A C6A C6 122.32(12)
C7 C6A C6 117.50(11)
C8 C7 C6A 120.53(12)
O2 C8 C7 125.29(13)
O2 C8 C9 115.34(12)
C7 C8 C9 119.36(12)
O1 C9 C10 125.26(13)
O1 C9 C8 114.90(12)
C10 C9 C8 119.83(12)
C9 C10 C10A 121.49(13)
C6A C10A C10 118.53(12)
C6A C10A C1 124.32(12)
C10 C10A C1 117.05(12)
C9 O1 C11 116.81(12)
C8 O2 C12 118.15(11)
C22 C21 C26 119.09(12)
C22 C21 C6 119.51(12)
C26 C21 C6 121.37(12)
C23 C22 C21 120.64(13)
C24 C23 C22 119.91(13)
C23 C24 C25 119.77(13)
C26 C25 C24 120.37(13)
C25 C26 C21 120.17(13)
C36 C31 C32 119.13(13)
C36 C31 C5 121.03(12)
C32 C31 C5 119.77(12)
C33 C32 C31 119.96(14)
C34 C33 C32 120.44(15)
C35 C34 C33 120.03(14)
C34 C35 C36 119.91(15)
C35 C36 C31 120.52(14)
C4 N2 C41 123.05(11)
C42 C41 C46 122.97(12)
C42 C41 N2 118.40(12)
C46 C41 N2 118.63(12)
C41 C42 C43 117.48(13)
C41 C42 C48 121.58(12)
C43 C42 C48 120.93(13)
C44 C43 C42 120.51(14)
C45 C44 C43 121.05(13)
C44 C45 C46 120.53(14)
C45 C46 C41 117.39(13)
C45 C46 C47 120.52(13)
C41 C46 C47 122.09(12)
C92 O91 C93 111.95(17)
O91 C92 C91 109.8(2)
O91 C93 C94 109.28(16)
F1 C99 F2 108.10(13)
F1 C99 F3 107.90(13)
F2 C99 F3 107.26(13)
F1 C99 S1 111.35(11)
F2 C99 S1 111.31(11)
F3 C99 S1 110.75(11)
O94 S1 O96 115.27(8)
O94 S1 O95 115.58(7)
O96 S1 O95 113.87(7)
O94 S1 C99 104.14(7)
O96 S1 C99 102.30(7)
O95 S1 C99 103.31(7)

loop_
_geom_bond_atom_site_label_1
_geom_bond_atom_site_label_2
_geom_bond_distance
C1 C10A 1.5183(19)
C1 C2 1.5448(19)
C2 N1 1.4602(17)
N1 C4 1.3143(17)
C4 N2 1.3190(17)
C4 C5 1.4970(17)
C5 C6 1.3449(18)
C5 C31 1.4940(17)
C6 C21 1.4877(17)
C6 C6A 1.4944(17)
C6A C10A 1.3970(18)
C6A C7 1.4066(18)
C7 C8 1.3847(18)
C8 O2 1.3643(17)
C8 C9 1.410(2)
C9 O1 1.3622(16)
C9 C10 1.377(2)
C10 C10A 1.4037(18)
C11 O1 1.430(2)
C12 O2 1.4176(19)
C21 C22 1.3942(19)
C21 C26 1.3956(19)
C22 C23 1.3924(19)
C23 C24 1.388(2)
C24 C25 1.391(2)
C25 C26 1.390(2)
C31 C36 1.393(2)
C31 C32 1.397(2)
C32 C33 1.389(2)
C33 C34 1.384(3)
C34 C35 1.383(2)
C35 C36 1.391(2)
N2 C41 1.4457(16)
C41 C42 1.3943(19)
C41 C46 1.3994(19)
C42 C43 1.396(2)
C42 C48 1.505(2)
C43 C44 1.383(2)
C44 C45 1.378(2)
C45 C46 1.397(2)
C46 C47 1.502(2)
O91 C92 1.417(3)
O91 C93 1.420(2)
C91 C92 1.497(4)
C93 C94 1.500(3)
C99 F1 1.3291(18)
C99 F2 1.3330(19)
C99 F3 1.3343(19)
C99 S1 1.8247(16)
S1 O94 1.4361(12)
S1 O96 1.4393(11)
S1 O95 1.4471(11)

loop_
_geom_hbond_atom_site_label_D
_geom_hbond_atom_site_label_H
_geom_hbond_atom_site_label_A
_geom_hbond_distance_DH
_geom_hbond_distance_HA
_geom_hbond_distance_DA
_geom_hbond_angle_DHA
_geom_hbond_site_symmetry_A
N1 H01 O95 0.86(2) 1.96(2) 2.7561(16) 153.2(18) 1_455
N2 H02 O96 0.845(18) 1.930(18) 2.7585(16) 166.5(16) .
C12 H12A F3 0.98 2.43 3.323(2) 151.5 .
C12 H12C O91 0.98 2.59 3.463(2) 148.1 .
C43 H43 O2 0.95 2.45 3.3702(18) 163.1 2_665
